data_2003296
loop_
_publ_author_name
'Schollmeyer, D.'
'Keilhofer, D.'
'Pindur, U.'

_publ_section_title
;
 Diels--Alder Products of the Alkaloid ({-})-Thebaine with
 \a-Chloroacrylnitrile and 1-Methoxy-1,3-cyclohexadiene with
 Tetracyanoethene
;
_journal_issue 3
_journal_name_full 'Acta Crystallographica Section C'
_journal_page_first 502
_journal_page_last 505
_journal_paper_doi 10.1107/S0108270194007900
_journal_volume 51
_journal_year 1995
_chemical_compound_source
;
  diffusion of petroleum ether into a solution of (1) in ethyl acetate
;
_chemical_formula_sum 'C22 H23 Cl N2 O3'
_chemical_formula_weight 398.87
_chemical_name_systematic
;
(5R,6S,7R,9R,13S,14R)-7-Chloro-7-cyano-4,5-epoxy-3,6-dimethoxy-N-methyl-
6,14-ethenoisomorphinane
;
_space_group_IT_number 1
_symmetry_cell_setting triclinic
_symmetry_space_group_name_Hall 'P 1'
_symmetry_space_group_name_H-M 'P 1'
_audit_creation_method SHELXL93
_cell_angle_alpha 95.703(1)
_cell_angle_beta 106.774(1)
_cell_angle_gamma 92.499(2)
_cell_formula_units_Z 1
_cell_length_a 6.7639(2)
_cell_length_b 8.0105(1)
_cell_length_c 9.3111(1)
_cell_measurement_reflns_used 75
_cell_measurement_temperature 293(2)
_cell_measurement_theta_max 70
_cell_measurement_theta_min 65
_cell_volume 479.254(17)
_computing_cell_refinement 'CELSIUS (Reference, 19??)'
_computing_data_collection 'Enraf-Nonius CAD-4 Software'
_computing_data_reduction 'CORINC (Reference, 19??)'
_computing_molecular_graphics 'SCHAKAL92 (Keller, 1992)'
_computing_publication_material SHELXL93
_computing_structure_refinement 'SHELXL93 (Sheldrick, 1994)'
_computing_structure_solution 'SHELXS86 (Sheldrick, 1990)'
_diffrn_ambient_temperature 293(2)
_diffrn_measurement_device 'Enraf-Nonius CAD-4'
_diffrn_measurement_method \w/2\q
_diffrn_radiation_monochromator graphite
_diffrn_radiation_source 'rotating anode'
_diffrn_radiation_type CuK\a
_diffrn_radiation_wavelength 1.54180
_diffrn_reflns_av_R_equivalents 0.0075
_diffrn_reflns_av_sigmaI/netI 0.0153
_diffrn_reflns_limit_h_max 8
_diffrn_reflns_limit_h_min -8
_diffrn_reflns_limit_k_max 9
_diffrn_reflns_limit_k_min -9
_diffrn_reflns_limit_l_max 11
_diffrn_reflns_limit_l_min -11
_diffrn_reflns_number 3803
_diffrn_reflns_theta_max 69.85
_diffrn_reflns_theta_min 5.00
_diffrn_standards_decay_% 5
_diffrn_standards_interval_time 60
_diffrn_standards_number 3
_exptl_absorpt_coefficient_mu 1.980
_exptl_absorpt_correction_type none
_exptl_crystal_colour 'light yellow'
_exptl_crystal_density_diffrn 1.382
_exptl_crystal_description prism
_exptl_crystal_F_000 210
_exptl_crystal_size_max 0.51
_exptl_crystal_size_mid 0.29
_exptl_crystal_size_min 0.26
_refine_diff_density_max 0.398
_refine_diff_density_min -0.323
_refine_ls_abs_structure_details '\c = 0.03(2) (Flack, 1983)'
_refine_ls_abs_structure_Flack 0.03(2)
_refine_ls_extinction_coef 0.0217(28)
_refine_ls_extinction_method 'SHELXL93 (Sheldrick, 1993)'
_refine_ls_goodness_of_fit_all 1.126
_refine_ls_goodness_of_fit_obs 1.126
_refine_ls_hydrogen_treatment refU
_refine_ls_matrix_type full
_refine_ls_number_parameters 267
_refine_ls_number_reflns 3569
_refine_ls_number_restraints 3
_refine_ls_restrained_S_all 1.125
_refine_ls_restrained_S_obs 1.126
_refine_ls_R_factor_all 0.0476
_refine_ls_R_factor_obs 0.0475
_refine_ls_shift/esd_max 0.020
_refine_ls_shift/esd_mean 0.003
_refine_ls_structure_factor_coef Fsqd
_refine_ls_weighting_scheme
; calc w = 1/[\s^2^(Fo^2^) + (0.0909P)^2^ + 0.1397P]
  where P = (F~o~^2^+2F~c~^2^)/3
;
_refine_ls_wR_factor_all 0.1362
_refine_ls_wR_factor_obs 0.1360
_reflns_number_observed 3558
_reflns_number_total 3569
_reflns_observed_criterion >2\s(I)
_cod_data_source_file se1061.cif
_cod_data_source_block 1
_cod_depositor_comments
;
The following automatic conversions were performed:

'_symmetry_cell_setting' value 'Triclinic' changed to 'triclinic'
according to /home/saulius/struct/CIF-dictionaries/cif_core.dic
dictionary named 'cif_core.dic' version 2.4.1 from 2010-06-29.

Automatic conversion script
Id: cif_fix_values 1715 2011-07-08 13:25:40Z adriana 
;
_cod_original_cell_volume 479.25(2)
_cod_database_code 2003296

loop_
_symmetry_equiv_pos_as_xyz
x,y,z

loop_
_atom_site_aniso_label
_atom_site_aniso_U_11
_atom_site_aniso_U_12
_atom_site_aniso_U_13
_atom_site_aniso_U_22
_atom_site_aniso_U_23
_atom_site_aniso_U_33
Cl1 0.0745(5) 0.0111(3) 0.0155(3) 0.0600(4) 0.0105(3) 0.0332(3)
C1 0.045(2) 0.0059(12) -0.0035(12) 0.053(2) 0.0049(12) 0.0379(15)
C2 0.057(2) 0.0044(12) 0.0001(12) 0.0471(15) -0.0047(11) 0.0302(13)
C3 0.0487(15) 0.0083(11) 0.0136(11) 0.0399(13) 0.0031(10) 0.0325(13)
C4 0.0350(12) 0.0021(9) 0.0058(9) 0.0396(13) 0.0057(10) 0.0274(12)
O1 0.0372(9) 0.0115(7) 0.0046(7) 0.0439(10) 0.0001(7) 0.0341(9)
C5 0.0322(11) 0.0028(9) 0.0018(10) 0.0328(12) 0.0004(10) 0.0339(13)
C6 0.0431(13) 0.0079(9) 0.0015(9) 0.0314(11) 0.0013(9) 0.0277(12)
C7 0.0430(13) 0.0036(10) 0.0049(10) 0.0366(12) 0.0000(9) 0.0267(11)
C8 0.0426(13) 0.0091(10) 0.0097(10) 0.0354(12) 0.0012(9) 0.0328(12)
C9 0.0314(11) 0.0082(9) 0.0079(10) 0.0359(12) 0.0066(10) 0.0416(14)
C10 0.0314(12) 0.0064(10) 0.0012(11) 0.0420(14) 0.0053(11) 0.044(2)
C11 0.0369(12) 0.0045(10) 0.0033(10) 0.0414(13) 0.0069(10) 0.0297(12)
C12 0.0363(12) 0.0010(9) 0.0084(10) 0.0332(11) 0.0040(9) 0.0297(12)
C13 0.0279(10) 0.0005(9) 0.0033(9) 0.0306(11) 0.0018(9) 0.0299(12)
C14 0.0334(11) 0.0028(9) 0.0065(9) 0.0303(11) 0.0048(9) 0.0312(12)
C15 0.0388(13) -0.0005(10) 0.0104(11) 0.0336(12) 0.0082(10) 0.0436(14)
N1 0.0416(12) 0.0092(9) 0.0074(10) 0.0311(10) 0.0066(9) 0.0483(13)
C16 0.0470(15) 0.0046(11) 0.0129(13) 0.0369(13) 0.0173(12) 0.053(2)
C17 0.0477(14) 0.0006(10) 0.0101(11) 0.0310(11) 0.0060(9) 0.0362(13)
C18 0.0381(13) -0.0018(10) 0.0104(11) 0.0347(12) 0.0034(10) 0.0357(13)
O2 0.0646(13) 0.0211(10) 0.0138(9) 0.0512(12) -0.0053(9) 0.0411(11)
C19 0.100(3) 0.034(2) 0.015(2) 0.079(3) -0.019(2) 0.053(2)
O3 0.0576(12) 0.0171(8) -0.0102(9) 0.0380(10) 0.0007(8) 0.0384(10)
C20 0.075(2) 0.0270(15) 0.003(2) 0.043(2) 0.0030(14) 0.052(2)
C21 0.050(2) 0.0062(12) 0.0031(12) 0.0433(14) -0.0046(11) 0.0361(14)
N2 0.058(2) -0.0034(14) 0.0009(15) 0.057(2) -0.0127(15) 0.072(2)
C22 0.051(2) 0.0133(12) 0.0015(15) 0.0393(14) 0.0067(13) 0.065(2)

loop_
_atom_site_label
_atom_site_occupancy
_atom_site_fract_x
_atom_site_fract_y
_atom_site_fract_z
_atom_site_U_iso_or_equiv
_atom_site_thermal_displace_type
_atom_site_calc_flag
_atom_site_refinement_flags
_atom_site_type_symbol
Cl1 1 0.14986(11) 0.45117(9) 0.15887(8) 0.0554(2) Uani d . Cl
C1 1 0.5812(5) 0.6211(4) 1.0056(3) 0.0485(7) Uani d . C
H1 1 0.7157(5) 0.6359(4) 1.0999(3) 0.064(11) Uiso d R H
C2 1 0.4441(5) 0.7383(4) 1.0310(3) 0.0480(7) Uani d . C
H2 1 0.4910(5) 0.8182(4) 1.1199(3) 0.050(9) Uiso d R H
C3 1 0.2457(4) 0.7417(3) 0.9325(3) 0.0400(6) Uani d . C
C4 1 0.1890(4) 0.6209(3) 0.8088(3) 0.0346(5) Uani d . C
O1 1 0.0182(3) 0.6169(2) 0.6828(2) 0.0397(4) Uani d . O
C5 1 0.0408(4) 0.4833(3) 0.5710(3) 0.0349(5) Uani d . C
H5 1 -0.0794(4) 0.4185(3) 0.5193(3) 0.032(7) Uiso d R H
C6 1 0.0952(4) 0.5502(3) 0.4351(3) 0.0359(5) Uani d . C
C7 1 0.1092(4) 0.3867(3) 0.3288(3) 0.0368(5) Uani d . C
C8 1 0.2901(4) 0.2833(3) 0.4093(3) 0.0372(5) Uani d . C
H8A 1 0.4113(4) 0.2848(3) 0.3804(3) 0.089(11) Uiso d R H
H8B 1 0.2437(4) 0.1872(3) 0.4397(3) 0.089(11) Uiso d R H
C9 1 0.5614(4) 0.2753(3) 0.6710(3) 0.0366(5) Uani d . C
H9 1 0.6689(4) 0.2613(3) 0.6193(3) 0.038(8) Uiso d R H
C10 1 0.6610(4) 0.3791(4) 0.8299(3) 0.0413(6) Uani d . C
H10A 1 0.7672(4) 0.4540(4) 0.8196(3) 0.053(7) Uiso d R H
H10B 1 0.6993(4) 0.2982(4) 0.8997(3) 0.053(7) Uiso d R H
C11 1 0.5184(4) 0.4956(3) 0.8850(3) 0.0372(5) Uani d . C
C12 1 0.3157(4) 0.4945(3) 0.7948(3) 0.0334(5) Uani d . C
C13 1 0.2200(3) 0.3812(3) 0.6523(3) 0.0308(5) Uani d . C
C14 1 0.3892(4) 0.3694(3) 0.5708(3) 0.0322(5) Uani d . C
C15 1 0.1419(4) 0.2078(3) 0.6793(3) 0.0389(6) Uani d . C
H15A 1 0.0666(4) 0.1441(3) 0.5804(3) 0.073(9) Uiso d R H
H15B 1 0.0548(4) 0.2409(3) 0.7604(3) 0.073(9) Uiso d R H
N1 1 0.4768(4) 0.1036(3) 0.6755(3) 0.0412(5) Uani d . N
C16 1 0.3206(5) 0.1066(3) 0.7561(4) 0.0452(6) Uani d . C
H16A 1 0.3859(5) 0.1394(3) 0.8798(4) 0.044(6) Uiso d R H
H16B 1 0.2658(5) -0.0265(3) 0.7398(4) 0.044(6) Uiso d R H
C17 1 0.3089(4) 0.6381(3) 0.4853(3) 0.0387(6) Uani d . C
H17 1 0.3512(4) 0.7577(3) 0.4797(3) 0.066(12) Uiso d R H
C18 1 0.4585(4) 0.5470(3) 0.5544(3) 0.0364(5) Uani d . C
H18 1 0.6089(4) 0.5861(3) 0.5997(3) 0.046(9) Uiso d R H
O2 1 0.1058(4) 0.8581(3) 0.9446(3) 0.0530(5) Uani d . O
C19 1 0.1517(8) 0.9652(6) 1.0814(5) 0.0798(14) Uani d . C
H19A 1 0.0315(8) 1.0225(6) 1.0858(5) 0.116(13) Uiso d R H
H19B 1 0.2632(8) 1.0462(6) 1.0867(5) 0.116(13) Uiso d R H
H19C 1 0.1918(8) 0.8998(6) 1.1647(5) 0.116(13) Uiso d R H
O3 1 -0.0629(3) 0.6378(2) 0.3479(2) 0.0497(5) Uani d . O
C20 1 -0.0909(6) 0.8015(4) 0.4090(4) 0.0595(9) Uani d . C
H20A 1 -0.2045(6) 0.7959(4) 0.4512(4) 0.135(16) Uiso d R H
H20B 1 -0.1202(6) 0.8739(4) 0.3305(4) 0.135(16) Uiso d R H
H20C 1 0.0330(6) 0.8452(4) 0.4866(4) 0.135(16) Uiso d R H
C21 1 -0.0916(5) 0.2849(4) 0.2792(3) 0.0457(6) Uani d . C
N2 1 -0.2399(5) 0.2025(4) 0.2458(4) 0.0678(9) Uani d . N
C22 1 0.6392(5) -0.0062(4) 0.7404(4) 0.0548(8) Uani d . C
H22A 1 0.5728(5) -0.1210(4) 0.7404(4) 0.073(7) Uiso d R H
H22B 1 0.7195(5) -0.0111(4) 0.6604(4) 0.073(7) Uiso d R H
H22C 1 0.7271(5) 0.0525(4) 0.8601(4) 0.073(7) Uiso d R H

loop_
_atom_type_symbol
_atom_type_description
_atom_type_scat_source
_atom_type_scat_dispersion_real
_atom_type_scat_dispersion_imag
C C 'International Tables Vol C Tables 4.2.6.8 and 6.1.1.4' 0.0181 0.009
H H 'International Tables Vol C Tables 4.2.6.8 and 6.1.1.4' 0.0000 0.000
N N 'International Tables Vol C Tables 4.2.6.8 and 6.1.1.4' 0.0311 0.018
O O 'International Tables Vol C Tables 4.2.6.8 and 6.1.1.4' 0.0492 0.032
Cl Cl 'International Tables Vol C Tables 4.2.6.8 and 6.1.1.4' 0.3639 0.7

loop_
_geom_angle_atom_site_label_1
_geom_angle_atom_site_label_2
_geom_angle_atom_site_label_3
_geom_angle
_geom_angle_publ_flag
C11 C1 C2 120.5(3) yes
C3 C2 C1 122.3(3) yes
O2 C3 C4 117.5(2) yes
O2 C3 C2 126.0(2) yes
C4 C3 C2 116.4(2) yes
C12 C4 C3 120.5(2) yes
C12 C4 O1 112.4(2) yes
C3 C4 O1 126.9(2) yes
C4 O1 C5 107.3(2) yes
O1 C5 C13 107.0(2) yes
O1 C5 C6 113.4(2) yes
C13 C5 C6 108.1(2) yes
O3 C6 C17 116.3(2) yes
O3 C6 C5 113.0(2) yes
C17 C6 C5 110.5(2) yes
O3 C6 C7 105.6(2) yes
C17 C6 C7 105.5(2) yes
C5 C6 C7 104.9(2) yes
C21 C7 C8 111.8(2) yes
C21 C7 C6 110.1(2) yes
C8 C7 C6 110.8(2) yes
C21 C7 Cl1 105.5(2) yes
C8 C7 Cl1 110.1(2) yes
C6 C7 Cl1 108.3(2) yes
C14 C8 C7 108.5(2) yes
N1 C9 C14 108.7(2) yes
N1 C9 C10 114.8(2) yes
C14 C9 C10 111.1(2) yes
C11 C10 C9 115.3(2) yes
C12 C11 C1 116.0(2) yes
C12 C11 C10 117.8(2) yes
C1 C11 C10 125.4(2) yes
C4 C12 C11 123.3(2) yes
C4 C12 C13 110.0(2) yes
C11 C12 C13 125.4(2) yes
C12 C13 C15 113.0(2) yes
C12 C13 C14 105.4(2) yes
C15 C13 C14 112.2(2) yes
C12 C13 C5 101.4(2) yes
C15 C13 C5 112.1(2) yes
C14 C13 C5 112.0(2) yes
C18 C14 C8 105.8(2) yes
C18 C14 C9 113.8(2) yes
C8 C14 C9 115.3(2) yes
C18 C14 C13 107.6(2) yes
C8 C14 C13 108.5(2) yes
C9 C14 C13 105.5(2) yes
C16 C15 C13 111.6(2) yes
C16 N1 C22 110.8(3) yes
C16 N1 C9 111.2(2) yes
C22 N1 C9 112.3(2) yes
N1 C16 C15 110.6(2) yes
C18 C17 C6 115.2(2) yes
C17 C18 C14 115.2(2) yes
C3 O2 C19 117.0(3) yes
C6 O3 C20 117.6(2) yes
N2 C21 C7 176.8(4) yes

loop_
_geom_bond_atom_site_label_1
_geom_bond_atom_site_label_2
_geom_bond_distance
_geom_bond_publ_flag
Cl1 C7 1.802(3) yes
C1 C11 1.384(4) yes
C1 C2 1.398(5) yes
C2 C3 1.393(4) yes
C3 O2 1.376(3) yes
C3 C4 1.380(4) yes
C4 C12 1.375(4) yes
C4 O1 1.385(3) yes
O1 C5 1.461(3) yes
C5 C13 1.546(3) yes
C5 C6 1.552(4) yes
C6 O3 1.405(3) yes
C6 C17 1.503(4) yes
C6 C7 1.585(3) yes
C7 C21 1.480(4) yes
C7 C8 1.558(4) yes
C8 C14 1.536(3) yes
C9 N1 1.476(3) yes
C9 C14 1.544(3) yes
C9 C10 1.570(4) yes
C10 C11 1.527(4) yes
C11 C12 1.385(4) yes
C12 C13 1.489(3) yes
C13 C15 1.535(3) yes
C13 C14 1.546(3) yes
C14 C18 1.515(3) yes
C15 C16 1.527(4) yes
N1 C16 1.461(4) yes
N1 C22 1.467(4) yes
C17 C18 1.324(4) yes
O2 C19 1.409(4) yes
O3 C20 1.419(4) yes
C21 N2 1.123(5) yes

loop_
_geom_torsion_atom_site_label_1
_geom_torsion_atom_site_label_2
_geom_torsion_atom_site_label_3
_geom_torsion_atom_site_label_4
_geom_torsion
_geom_torsion_publ_flag
C6 C7 C8 C14 3.2(2) yes
C6 C5 C13 C14 -2.9(2) yes
C6 C17 C18 C14 .2(3) yes
C13 C5 C6 C17 -51.0(3) yes

loop_
_cod_related_entry_id
_cod_related_entry_database
_cod_related_entry_code
1 ChemSpider 10196487
